data_7129846
loop_
_publ_author_name
'L\'opez-L\'opez, Juan-Carlos'
'Bautista, Delia'
'Gonz\'alez-Herrero, Pablo'

_publ_section_title
;
 Phosphorescent biaryl platinum(IV) complexes obtained through double
 metalation of dibenzoiodolium ions.
;
_journal_issue 28
_journal_name_full 'Chemical communications (Cambridge, England)'
_journal_page_first 4532
_journal_page_last 4535
_journal_paper_doi 10.1039/d2cc01018f
_journal_volume 58
_journal_year 2022
_chemical_formula_sum 'C41 H36 F5 I N2 O4 Pt S'
_chemical_formula_weight 1069.77
_space_group_crystal_system monoclinic
_space_group_IT_number 14
_space_group_name_Hall '-P 2ybc'
_space_group_name_H-M_alt 'P 1 21/c 1'
_atom_sites_solution_hydrogens geom
_audit_creation_method SHELXL-2018/3
_audit_update_record
;
2021-09-01 deposited with the CCDC.	2022-03-15 downloaded from the CCDC.
;
_cell_angle_alpha 90
_cell_angle_beta 101.459(2)
_cell_angle_gamma 90
_cell_formula_units_Z 4
_cell_length_a 16.2963(10)
_cell_length_b 21.4916(13)
_cell_length_c 11.4378(7)
_cell_measurement_reflns_used 9959
_cell_measurement_temperature 100(2)
_cell_measurement_theta_max 30.05
_cell_measurement_theta_min 2.28
_cell_volume 3926.1(4)
_computing_cell_refinement 'SAINT V8.40A (Bruker AXS Inc.)'
_computing_data_collection 'APEX3 2019.1_0 (Bruker AXS Inc.)'
_computing_data_reduction 'SAINT V8.40A (Bruker AXS Inc.)'
_computing_molecular_graphics 'Olex2-version 1.2.10'
_computing_publication_material 'Bruker SHELXTL'
_computing_structure_refinement 'SHELXL-2018/3 (Sheldrick, 2018)'
_computing_structure_solution 'SHELXT 2014/5 (Sheldrick, 2014)'
_diffrn_ambient_temperature 100(2)
_diffrn_detector_area_resol_mean 7.40
_diffrn_measured_fraction_theta_full 1.000
_diffrn_measured_fraction_theta_max 0.998
_diffrn_measurement_device_type 'Bruker D8 QUEST PHOTON II CMOS'
_diffrn_measurement_method '\w-scans and phi scans'
_diffrn_radiation_type MoK\a
_diffrn_radiation_wavelength 0.71073
_diffrn_reflns_av_R_equivalents 0.0600
_diffrn_reflns_av_unetI/netI 0.0409
_diffrn_reflns_Laue_measured_fraction_full 1.000
_diffrn_reflns_Laue_measured_fraction_max 0.998
_diffrn_reflns_limit_h_max 23
_diffrn_reflns_limit_h_min -23
_diffrn_reflns_limit_k_max 30
_diffrn_reflns_limit_k_min -30
_diffrn_reflns_limit_l_max 16
_diffrn_reflns_limit_l_min -16
_diffrn_reflns_number 75911
_diffrn_reflns_point_group_measured_fraction_full 1.000
_diffrn_reflns_point_group_measured_fraction_max 0.998
_diffrn_reflns_theta_full 30.000
_diffrn_reflns_theta_max 30.559
_diffrn_reflns_theta_min 1.895
_diffrn_source 'high brilliance microfocus sealed tube '
_exptl_absorpt_coefficient_mu 4.481
_exptl_absorpt_correction_T_max 0.7461
_exptl_absorpt_correction_T_min 0.5020
_exptl_absorpt_correction_type multi-scan
_exptl_absorpt_process_details SADABS-2016/2
_exptl_crystal_colour colourless
_exptl_crystal_density_diffrn 1.810
_exptl_crystal_description lath
_exptl_crystal_F_000 2080
_exptl_crystal_size_max 0.330
_exptl_crystal_size_mid 0.140
_exptl_crystal_size_min 0.040
_refine_diff_density_max 2.041
_refine_diff_density_min -1.120
_refine_diff_density_rms 0.151
_refine_ls_extinction_method none
_refine_ls_goodness_of_fit_ref 1.054
_refine_ls_hydrogen_treatment constr
_refine_ls_matrix_type full
_refine_ls_number_parameters 500
_refine_ls_number_reflns 12018
_refine_ls_number_restraints 0
_refine_ls_restrained_S_all 1.054
_refine_ls_R_factor_all 0.0548
_refine_ls_R_factor_gt 0.0355
_refine_ls_shift/su_max 0.005
_refine_ls_shift/su_mean 0.000
_refine_ls_structure_factor_coef Fsqd
_refine_ls_weighting_details 'w=1/[\s^2^(Fo^2^)+(0.0198P)^2^+15.9782P] where P=(Fo^2^+2Fc^2^)/3'
_refine_ls_weighting_scheme calc
_refine_ls_wR_factor_gt 0.0735
_refine_ls_wR_factor_ref 0.0817
_reflns_Friedel_coverage 0.000
_reflns_number_gt 9372
_reflns_number_total 12018
_reflns_threshold_expression 'I > 2\s(I)'
_cod_data_source_file d2cc01018f2.cif
_cod_data_source_block JCB_99d_0msp_a
_cod_depositor_comments 'Adding full bibliography for 7129844--7129846.cif.'
_cod_original_sg_symbol_H-M 'P 21/c'
_cod_database_code 7129846
_shelx_shelxl_version_number 2018/3
_shelx_space_group_comment
;
The symmetry employed for this shelxl refinement is uniquely defined
by the following loop, which should always be used as a source of
symmetry information in preference to the above space-group names.
They are only intended as comments.
;
_shelx_estimated_absorpt_t_min 0.319
_shelx_estimated_absorpt_t_max 0.841

loop_
_space_group_symop_operation_xyz
'x, y, z'
'-x, y+1/2, -z+1/2'
'-x, -y, -z'
'x, -y-1/2, z-1/2'

loop_
_atom_site_label
_atom_site_type_symbol
_atom_site_fract_x
_atom_site_fract_y
_atom_site_fract_z
_atom_site_U_iso_or_equiv
_atom_site_adp_type
_atom_site_occupancy
_atom_site_site_symmetry_order
_atom_site_calc_flag
_atom_site_refinement_flags_posn
_atom_site_refinement_flags_adp
_atom_site_refinement_flags_occupancy
_atom_site_disorder_assembly
_atom_site_disorder_group
Pt01 Pt 0.24741(2) 0.56289(2) 0.34095(2) 0.01596(4) Uani 1 1 d . . . . .
I1 I 0.38543(2) 0.56312(2) 0.52318(2) 0.01824(5) Uani 1 1 d . . . . .
C1 C 0.1401(2) 0.56249(18) 0.2183(3) 0.0176(7) Uani 1 1 d . . . . .
N1 N 0.1993(2) 0.63790(15) 0.4267(3) 0.0175(6) Uani 1 1 d . . . . .
C2 C 0.1247(3) 0.59277(17) 0.1081(3) 0.0182(7) Uani 1 1 d . . . . .
H2 H 0.169445 0.612710 0.080741 0.022 Uiso 1 1 calc R U . . .
N2 N 0.1794(2) 0.49484(15) 0.4198(3) 0.0185(7) Uani 1 1 d . . . . .
C3 C 0.0441(3) 0.59398(18) 0.0375(3) 0.0196(8) Uani 1 1 d . . . . .
C4 C -0.0205(3) 0.5642(2) 0.0793(4) 0.0234(8) Uani 1 1 d . . . . .
H4 H -0.075898 0.566094 0.033578 0.028 Uiso 1 1 calc R U . . .
C5 C -0.0053(3) 0.53214(19) 0.1861(4) 0.0218(8) Uani 1 1 d . . . . .
H5 H -0.050027 0.511446 0.211972 0.026 Uiso 1 1 calc R U . . .
C6 C 0.0752(3) 0.52980(18) 0.2565(3) 0.0189(7) Uani 1 1 d . . . . .
C7 C 0.0974(3) 0.49174(18) 0.3641(3) 0.0188(7) Uani 1 1 d . . . . .
C8 C 0.0428(3) 0.45108(19) 0.4054(4) 0.0230(8) Uani 1 1 d . . . . .
H8 H -0.014452 0.449127 0.367022 0.028 Uiso 1 1 calc R U . . .
C9 C 0.0731(3) 0.4135(2) 0.5031(4) 0.0284(9) Uani 1 1 d . . . . .
H9 H 0.036468 0.386049 0.532870 0.034 Uiso 1 1 calc R U . . .
C10 C 0.1565(3) 0.4161(2) 0.5566(4) 0.0263(9) Uani 1 1 d . . . . .
H10 H 0.178320 0.389772 0.622090 0.032 Uiso 1 1 calc R U . . .
C11 C 0.2077(3) 0.45758(19) 0.5135(4) 0.0220(8) Uani 1 1 d . . . . .
H11 H 0.265081 0.459910 0.551320 0.026 Uiso 1 1 calc R U . . .
C12 C 0.0271(3) 0.6262(2) -0.0814(4) 0.0254(9) Uani 1 1 d . . . . .
H12A H -0.018031 0.604545 -0.135595 0.038 Uiso 1 1 calc R U . . .
H12B H 0.077906 0.625736 -0.115125 0.038 Uiso 1 1 calc R U . . .
H12C H 0.010389 0.669350 -0.071212 0.038 Uiso 1 1 calc R U . . .
C21 C 0.2948(2) 0.63511(18) 0.2623(3) 0.0182(7) Uani 1 1 d . . . . .
C22 C 0.3398(3) 0.6328(2) 0.1708(3) 0.0220(8) Uani 1 1 d . . . . .
H22 H 0.346059 0.594166 0.133286 0.026 Uiso 1 1 calc R U . . .
C23 C 0.3758(3) 0.6863(2) 0.1331(4) 0.0266(9) Uani 1 1 d . . . . .
C24 C 0.3625(3) 0.7437(2) 0.1851(4) 0.0302(10) Uani 1 1 d . . . . .
H24 H 0.387704 0.780281 0.161741 0.036 Uiso 1 1 calc R U . . .
C25 C 0.3131(3) 0.7472(2) 0.2701(4) 0.0246(9) Uani 1 1 d . . . . .
H25 H 0.302296 0.786499 0.302000 0.030 Uiso 1 1 calc R U . . .
C26 C 0.2791(2) 0.69340(19) 0.3090(3) 0.0197(7) Uani 1 1 d . . . . .
C27 C 0.2255(2) 0.69476(18) 0.3982(3) 0.0190(7) Uani 1 1 d . . . . .
C28 C 0.2009(3) 0.74785(19) 0.4529(4) 0.0229(8) Uani 1 1 d . . . . .
H28 H 0.218099 0.787936 0.432328 0.027 Uiso 1 1 calc R U . . .
C29 C 0.1512(3) 0.7415(2) 0.5370(4) 0.0246(9) Uani 1 1 d . . . . .
H29 H 0.133763 0.777289 0.574210 0.029 Uiso 1 1 calc R U . . .
C30 C 0.1270(3) 0.6827(2) 0.5670(4) 0.0245(8) Uani 1 1 d . . . . .
H30 H 0.094243 0.677588 0.626316 0.029 Uiso 1 1 calc R U . . .
C31 C 0.1513(3) 0.63221(19) 0.5093(4) 0.0209(8) Uani 1 1 d . . . . .
H31 H 0.133760 0.591911 0.528090 0.025 Uiso 1 1 calc R U . . .
C32 C 0.4283(3) 0.6822(2) 0.0384(4) 0.0336(11) Uani 1 1 d . . . . .
H32A H 0.424663 0.721611 -0.005500 0.050 Uiso 1 1 calc R U . . .
H32B H 0.407546 0.648324 -0.016841 0.050 Uiso 1 1 calc R U . . .
H32C H 0.486728 0.674165 0.076237 0.050 Uiso 1 1 calc R U . . .
C41 C 0.4662(3) 0.5693(2) 0.4028(4) 0.0238(8) Uani 1 1 d . . . . .
C42 C 0.5307(3) 0.6116(2) 0.4318(4) 0.0286(9) Uani 1 1 d . . . . .
H42 H 0.537766 0.635364 0.503134 0.034 Uiso 1 1 calc R U . . .
C43 C 0.5845(3) 0.6183(2) 0.3536(5) 0.0339(11) Uani 1 1 d . . . . .
F1 F 0.2248(2) 0.34285(14) 0.1317(3) 0.0456(8) Uani 1 1 d . . . . .
C44 C 0.5751(3) 0.5851(3) 0.2496(4) 0.0349(11) Uani 1 1 d . . . . .
H44 H 0.612444 0.590990 0.196449 0.042 Uiso 1 1 calc R U . . .
C45 C 0.5102(3) 0.5429(2) 0.2240(4) 0.0312(10) Uani 1 1 d . . . . .
H45 H 0.503748 0.519558 0.152128 0.037 Uiso 1 1 calc R U . . .
C46 C 0.4537(3) 0.5330(2) 0.2994(4) 0.0253(9) Uani 1 1 d . . . . .
C47 C 0.3877(3) 0.4847(2) 0.2640(4) 0.0239(9) Uani 1 1 d . . . . .
C48 C 0.4164(3) 0.4284(2) 0.2227(4) 0.0329(11) Uani 1 1 d . . . . .
H48 H 0.474604 0.423717 0.224750 0.039 Uiso 1 1 calc R U . . .
C49 C 0.3637(3) 0.3802(2) 0.1797(4) 0.0359(11) Uani 1 1 d . . . . .
H49 H 0.384557 0.342623 0.152988 0.043 Uiso 1 1 calc R U . . .
C50 C 0.2801(3) 0.3884(2) 0.1769(4) 0.0316(10) Uani 1 1 d . . . . .
F2 F 0.64866(19) 0.65934(16) 0.3811(3) 0.0474(8) Uani 1 1 d . . . . .
C51 C 0.2485(3) 0.4421(2) 0.2183(4) 0.0250(8) Uani 1 1 d . . . . .
H51 H 0.190001 0.445626 0.215307 0.030 Uiso 1 1 calc R U . . .
C52 C 0.3014(3) 0.49122(19) 0.2646(3) 0.0210(8) Uani 1 1 d . . . . .
C81 C 0.6814(4) 0.7695(4) 0.6063(7) 0.080(3) Uani 1 1 d . . . . .
H81A H 0.637296 0.752122 0.543921 0.119 Uiso 1 1 calc R U . . .
H81B H 0.684165 0.814650 0.595780 0.119 Uiso 1 1 calc R U . . .
H81C H 0.668683 0.760398 0.684766 0.119 Uiso 1 1 calc R U . . .
C82 C 0.7648(4) 0.7406(3) 0.5976(6) 0.0533(16) Uani 1 1 d . . . . .
H82A H 0.773836 0.743663 0.514702 0.064 Uiso 1 1 calc R U . . .
H82B H 0.765300 0.696036 0.619723 0.064 Uiso 1 1 calc R U . . .
O83 O 0.8354(5) 0.7755(3) 0.6832(6) 0.115(2) Uani 1 1 d . . . . .
C84 C 0.9227(4) 0.7515(3) 0.6718(6) 0.0560(16) Uani 1 1 d . . . . .
H84A H 0.930939 0.757668 0.589182 0.067 Uiso 1 1 calc R U . . .
H84B H 0.926898 0.706384 0.689787 0.067 Uiso 1 1 calc R U . . .
C85 C 0.9913(3) 0.7874(2) 0.7605(4) 0.0329(10) Uani 1 1 d . . . . .
H85A H 1.046530 0.770341 0.756686 0.049 Uiso 1 1 calc R U . . .
H85B H 0.981225 0.782826 0.841692 0.049 Uiso 1 1 calc R U . . .
H85C H 0.989471 0.831545 0.738841 0.049 Uiso 1 1 calc R U . . .
C91 C 0.2612(3) 0.4969(2) 0.8947(4) 0.0229(8) Uani 1 1 d . . . . .
F92 F 0.24853(18) 0.44212(12) 0.8380(2) 0.0340(6) Uani 1 1 d . . . . .
F93 F 0.21219(18) 0.49860(13) 0.9744(2) 0.0343(6) Uani 1 1 d . . . . .
F94 F 0.34077(17) 0.49714(14) 0.9543(2) 0.0354(6) Uani 1 1 d . . . . .
S95 S 0.24010(6) 0.56227(5) 0.79239(9) 0.02086(18) Uani 1 1 d . . . . .
O96 O 0.1544(2) 0.55158(16) 0.7334(3) 0.0314(7) Uani 1 1 d . . . . .
O97 O 0.3006(2) 0.55499(16) 0.7176(3) 0.0341(8) Uani 1 1 d . . . . .
O98 O 0.2527(2) 0.61489(15) 0.8712(3) 0.0355(8) Uani 1 1 d . . . . .

loop_
_atom_site_aniso_label
_atom_site_aniso_U_11
_atom_site_aniso_U_22
_atom_site_aniso_U_33
_atom_site_aniso_U_23
_atom_site_aniso_U_13
_atom_site_aniso_U_12
Pt01 0.01901(7) 0.01588(7) 0.01239(6) 0.00101(5) 0.00165(5) 0.00204(6)
I1 0.01801(11) 0.02302(12) 0.01320(11) 0.00087(9) 0.00189(9) 0.00363(10)
C1 0.0212(17) 0.0184(17) 0.0109(15) 0.0002(14) -0.0024(13) 0.0016(16)
N1 0.0175(16) 0.0173(15) 0.0166(15) -0.0002(12) 0.0006(12) 0.0029(12)
C2 0.027(2) 0.0133(17) 0.0156(17) 0.0048(13) 0.0066(15) 0.0007(15)
N2 0.0273(18) 0.0149(15) 0.0135(15) 0.0011(12) 0.0040(13) 0.0025(13)
C3 0.025(2) 0.0168(18) 0.0146(17) 0.0000(14) -0.0018(15) -0.0005(15)
C4 0.0233(19) 0.0231(19) 0.0220(19) 0.0036(16) -0.0001(15) -0.0015(17)
C5 0.023(2) 0.021(2) 0.0196(19) 0.0022(15) 0.0009(16) -0.0015(16)
C6 0.0227(19) 0.0183(18) 0.0150(17) 0.0015(14) 0.0019(15) -0.0002(15)
C7 0.025(2) 0.0169(18) 0.0144(17) 0.0011(13) 0.0033(15) -0.0004(15)
C8 0.024(2) 0.023(2) 0.0205(19) 0.0016(15) 0.0027(16) -0.0049(16)
C9 0.034(2) 0.028(2) 0.023(2) 0.0074(17) 0.0037(18) -0.0088(19)
C10 0.035(2) 0.023(2) 0.020(2) 0.0037(16) 0.0016(18) -0.0016(18)
C11 0.028(2) 0.0188(18) 0.0175(19) 0.0008(14) 0.0006(16) 0.0039(16)
C12 0.030(2) 0.026(2) 0.0181(19) 0.0058(16) -0.0003(17) 0.0004(18)
C21 0.0169(18) 0.0218(19) 0.0141(17) 0.0030(14) -0.0011(14) -0.0011(15)
C22 0.023(2) 0.030(2) 0.0129(17) 0.0023(15) 0.0015(15) 0.0010(16)
C23 0.0201(19) 0.037(2) 0.022(2) 0.0105(18) 0.0026(16) 0.0014(18)
C24 0.028(2) 0.031(2) 0.031(2) 0.0090(19) 0.0031(19) -0.0071(19)
C25 0.025(2) 0.022(2) 0.024(2) 0.0012(16) -0.0017(17) -0.0040(16)
C26 0.0180(18) 0.0208(19) 0.0178(18) 0.0031(14) -0.0024(14) 0.0008(15)
C27 0.0191(18) 0.0189(18) 0.0170(18) 0.0035(14) -0.0012(14) 0.0012(15)
C28 0.026(2) 0.0163(18) 0.026(2) -0.0017(15) 0.0048(17) 0.0004(16)
C29 0.028(2) 0.022(2) 0.025(2) -0.0031(16) 0.0052(17) 0.0044(17)
C30 0.026(2) 0.030(2) 0.0183(19) -0.0027(16) 0.0043(16) 0.0012(18)
C31 0.0203(19) 0.023(2) 0.0183(19) 0.0011(15) 0.0022(15) -0.0013(15)
C32 0.032(2) 0.045(3) 0.025(2) 0.012(2) 0.0083(19) 0.000(2)
C41 0.0180(18) 0.033(2) 0.0204(19) 0.0060(17) 0.0040(15) 0.0074(17)
C42 0.025(2) 0.036(2) 0.024(2) 0.0025(18) 0.0043(18) 0.0014(19)
C43 0.023(2) 0.044(3) 0.037(3) 0.008(2) 0.010(2) 0.002(2)
F1 0.062(2) 0.0272(15) 0.0460(19) -0.0164(13) 0.0069(16) -0.0025(14)
C44 0.029(2) 0.051(3) 0.028(2) 0.010(2) 0.014(2) 0.010(2)
C45 0.029(2) 0.044(3) 0.021(2) 0.0046(19) 0.0055(18) 0.015(2)
C46 0.027(2) 0.031(2) 0.019(2) 0.0030(16) 0.0065(17) 0.0113(18)
C47 0.030(2) 0.026(2) 0.0144(18) 0.0024(15) 0.0017(16) 0.0104(17)
C48 0.039(3) 0.038(3) 0.022(2) -0.0029(18) 0.0077(19) 0.017(2)
C49 0.049(3) 0.031(2) 0.026(2) -0.0064(19) 0.004(2) 0.015(2)
C50 0.047(3) 0.025(2) 0.021(2) -0.0042(17) 0.003(2) 0.003(2)
F2 0.0313(16) 0.063(2) 0.052(2) 0.0027(16) 0.0174(15) -0.0137(15)
C51 0.034(2) 0.023(2) 0.0185(19) 0.0003(16) 0.0051(17) 0.0031(18)
C52 0.029(2) 0.0219(19) 0.0121(17) 0.0003(14) 0.0040(16) 0.0065(16)
C81 0.046(4) 0.130(8) 0.060(5) -0.020(5) 0.007(3) 0.027(4)
C82 0.065(4) 0.047(4) 0.047(4) -0.005(3) 0.008(3) -0.001(3)
O83 0.126(6) 0.099(5) 0.109(5) -0.014(4) -0.009(5) 0.015(4)
C84 0.059(4) 0.057(4) 0.051(4) 0.003(3) 0.009(3) 0.017(3)
C85 0.036(3) 0.030(2) 0.027(2) 0.0066(18) -0.008(2) 0.000(2)
C91 0.023(2) 0.026(2) 0.0195(19) 0.0010(16) 0.0053(16) 0.0041(16)
F92 0.0436(16) 0.0221(13) 0.0358(15) -0.0015(11) 0.0072(13) 0.0000(12)
F93 0.0434(17) 0.0397(16) 0.0240(14) 0.0101(11) 0.0168(12) 0.0080(13)
F94 0.0308(15) 0.0452(17) 0.0266(14) 0.0039(12) -0.0026(11) 0.0070(13)
S95 0.0241(5) 0.0225(5) 0.0168(4) 0.0015(4) 0.0060(4) 0.0002(4)
O96 0.0268(16) 0.041(2) 0.0246(16) 0.0122(14) 0.0014(13) -0.0034(14)
O97 0.0332(18) 0.048(2) 0.0250(16) 0.0021(15) 0.0149(14) -0.0001(16)
O98 0.053(2) 0.0225(16) 0.0312(18) -0.0030(13) 0.0084(16) -0.0024(15)

loop_
_atom_type_symbol
_atom_type_description
_atom_type_scat_dispersion_real
_atom_type_scat_dispersion_imag
_atom_type_scat_source
C C 0.0033 0.0016 'International Tables Vol C Tables 4.2.6.8 and 6.1.1.4'
H H 0.0000 0.0000 'International Tables Vol C Tables 4.2.6.8 and 6.1.1.4'
F F 0.0171 0.0103 'International Tables Vol C Tables 4.2.6.8 and 6.1.1.4'
I I -0.4742 1.8119 'International Tables Vol C Tables 4.2.6.8 and 6.1.1.4'
N N 0.0061 0.0033 'International Tables Vol C Tables 4.2.6.8 and 6.1.1.4'
O O 0.0106 0.0060 'International Tables Vol C Tables 4.2.6.8 and 6.1.1.4'
Pt Pt -1.7033 8.3905 'International Tables Vol C Tables 4.2.6.8 and 6.1.1.4'
S S 0.1246 0.1234 'International Tables Vol C Tables 4.2.6.8 and 6.1.1.4'

loop_
_geom_angle_atom_site_label_1
_geom_angle_atom_site_label_2
_geom_angle_atom_site_label_3
_geom_angle
_geom_angle_site_symmetry_1
_geom_angle_site_symmetry_3
_geom_angle_publ_flag
C1 Pt01 C21 92.83(15) . . ?
C1 Pt01 C52 94.99(16) . . ?
C21 Pt01 C52 98.78(16) . . ?
C1 Pt01 N1 88.61(14) . . ?
C21 Pt01 N1 80.26(14) . . ?
C52 Pt01 N1 176.33(15) . . ?
C1 Pt01 N2 80.78(14) . . ?
C21 Pt01 N2 170.97(14) . . ?
C52 Pt01 N2 88.18(15) . . ?
N1 Pt01 N2 93.15(12) . . ?
C1 Pt01 I1 175.00(11) . . ?
C21 Pt01 I1 90.49(11) . . ?
C52 Pt01 I1 88.20(12) . . ?
N1 Pt01 I1 88.27(9) . . ?
N2 Pt01 I1 95.49(9) . . ?
C41 I1 Pt01 91.59(12) . . ?
C2 C1 C6 120.1(4) . . ?
C2 C1 Pt01 127.0(3) . . ?
C6 C1 Pt01 112.8(3) . . ?
C31 N1 C27 120.3(3) . . ?
C31 N1 Pt01 125.2(3) . . ?
C27 N1 Pt01 114.4(3) . . ?
C1 C2 C3 120.5(4) . . ?
C1 C2 H2 119.7 . . ?
C3 C2 H2 119.7 . . ?
C11 N2 C7 119.5(3) . . ?
C11 N2 Pt01 128.2(3) . . ?
C7 N2 Pt01 112.2(2) . . ?
C4 C3 C2 118.7(4) . . ?
C4 C3 C12 120.4(4) . . ?
C2 C3 C12 120.9(4) . . ?
C5 C4 C3 121.1(4) . . ?
C5 C4 H4 119.4 . . ?
C3 C4 H4 119.4 . . ?
C4 C5 C6 120.7(4) . . ?
C4 C5 H5 119.7 . . ?
C6 C5 H5 119.7 . . ?
C5 C6 C1 118.7(3) . . ?
C5 C6 C7 123.5(4) . . ?
C1 C6 C7 117.6(4) . . ?
N2 C7 C8 120.3(4) . . ?
N2 C7 C6 115.0(3) . . ?
C8 C7 C6 124.6(4) . . ?
C9 C8 C7 119.2(4) . . ?
C9 C8 H8 120.4 . . ?
C7 C8 H8 120.4 . . ?
C10 C9 C8 119.8(4) . . ?
C10 C9 H9 120.1 . . ?
C8 C9 H9 120.1 . . ?
C9 C10 C11 118.8(4) . . ?
C9 C10 H10 120.6 . . ?
C11 C10 H10 120.6 . . ?
N2 C11 C10 122.3(4) . . ?
N2 C11 H11 118.9 . . ?
C10 C11 H11 118.9 . . ?
C3 C12 H12A 109.5 . . ?
C3 C12 H12B 109.5 . . ?
H12A C12 H12B 109.5 . . ?
C3 C12 H12C 109.5 . . ?
H12A C12 H12C 109.5 . . ?
H12B C12 H12C 109.5 . . ?
C22 C21 C26 118.7(4) . . ?
C22 C21 Pt01 127.7(3) . . ?
C26 C21 Pt01 113.6(3) . . ?
C21 C22 C23 121.3(4) . . ?
C21 C22 H22 119.4 . . ?
C23 C22 H22 119.4 . . ?
C22 C23 C24 118.8(4) . . ?
C22 C23 C32 120.5(4) . . ?
C24 C23 C32 120.7(4) . . ?
C25 C24 C23 120.4(4) . . ?
C25 C24 H24 119.8 . . ?
C23 C24 H24 119.8 . . ?
C24 C25 C26 120.2(4) . . ?
C24 C25 H25 119.9 . . ?
C26 C25 H25 119.9 . . ?
C25 C26 C21 120.3(4) . . ?
C25 C26 C27 122.3(4) . . ?
C21 C26 C27 117.4(3) . . ?
N1 C27 C28 119.8(4) . . ?
N1 C27 C26 114.0(3) . . ?
C28 C27 C26 126.1(4) . . ?
C29 C28 C27 119.4(4) . . ?
C29 C28 H28 120.3 . . ?
C27 C28 H28 120.3 . . ?
C28 C29 C30 119.8(4) . . ?
C28 C29 H29 120.1 . . ?
C30 C29 H29 120.1 . . ?
C31 C30 C29 118.6(4) . . ?
C31 C30 H30 120.7 . . ?
C29 C30 H30 120.7 . . ?
N1 C31 C30 122.0(4) . . ?
N1 C31 H31 119.0 . . ?
C30 C31 H31 119.0 . . ?
C23 C32 H32A 109.5 . . ?
C23 C32 H32B 109.5 . . ?
H32A C32 H32B 109.5 . . ?
C23 C32 H32C 109.5 . . ?
H32A C32 H32C 109.5 . . ?
H32B C32 H32C 109.5 . . ?
C42 C41 C46 123.2(4) . . ?
C42 C41 I1 115.6(3) . . ?
C46 C41 I1 121.2(3) . . ?
C43 C42 C41 117.7(4) . . ?
C43 C42 H42 121.2 . . ?
C41 C42 H42 121.2 . . ?
F2 C43 C44 119.1(4) . . ?
F2 C43 C42 118.6(5) . . ?
C44 C43 C42 122.3(5) . . ?
C43 C44 C45 118.4(4) . . ?
C43 C44 H44 120.8 . . ?
C45 C44 H44 120.8 . . ?
C44 C45 C46 122.7(5) . . ?
C44 C45 H45 118.7 . . ?
C46 C45 H45 118.7 . . ?
C41 C46 C45 115.7(4) . . ?
C41 C46 C47 126.5(4) . . ?
C45 C46 C47 117.8(4) . . ?
C48 C47 C52 118.8(4) . . ?
C48 C47 C46 114.8(4) . . ?
C52 C47 C46 126.4(4) . . ?
C49 C48 C47 122.8(5) . . ?
C49 C48 H48 118.6 . . ?
C47 C48 H48 118.6 . . ?
C50 C49 C48 117.4(4) . . ?
C50 C49 H49 121.3 . . ?
C48 C49 H49 121.3 . . ?
F1 C50 C49 119.8(4) . . ?
F1 C50 C51 117.8(5) . . ?
C49 C50 C51 122.4(5) . . ?
C50 C51 C52 121.0(4) . . ?
C50 C51 H51 119.5 . . ?
C52 C51 H51 119.5 . . ?
C51 C52 C47 117.6(4) . . ?
C51 C52 Pt01 116.3(3) . . ?
C47 C52 Pt01 125.9(3) . . ?
C82 C81 H81A 109.5 . . ?
C82 C81 H81B 109.5 . . ?
H81A C81 H81B 109.5 . . ?
C82 C81 H81C 109.5 . . ?
H81A C81 H81C 109.5 . . ?
H81B C81 H81C 109.5 . . ?
C81 C82 O83 108.8(6) . . ?
C81 C82 H82A 109.9 . . ?
O83 C82 H82A 109.9 . . ?
C81 C82 H82B 109.9 . . ?
O83 C82 H82B 109.9 . . ?
H82A C82 H82B 108.3 . . ?
C84 O83 C82 111.4(6) . . ?
O83 C84 C85 109.5(5) . . ?
O83 C84 H84A 109.8 . . ?
C85 C84 H84A 109.8 . . ?
O83 C84 H84B 109.8 . . ?
C85 C84 H84B 109.8 . . ?
H84A C84 H84B 108.2 . . ?
C84 C85 H85A 109.5 . . ?
C84 C85 H85B 109.5 . . ?
H85A C85 H85B 109.5 . . ?
C84 C85 H85C 109.5 . . ?
H85A C85 H85C 109.5 . . ?
H85B C85 H85C 109.5 . . ?
F93 C91 F94 107.7(3) . . ?
F93 C91 F92 107.4(4) . . ?
F94 C91 F92 106.9(3) . . ?
F93 C91 S95 111.0(3) . . ?
F94 C91 S95 111.5(3) . . ?
F92 C91 S95 112.2(3) . . ?
O98 S95 O97 115.5(2) . . ?
O98 S95 O96 115.1(2) . . ?
O97 S95 O96 114.8(2) . . ?
O98 S95 C91 102.7(2) . . ?
O97 S95 C91 103.6(2) . . ?
O96 S95 C91 102.71(19) . . ?

loop_
_geom_bond_atom_site_label_1
_geom_bond_atom_site_label_2
_geom_bond_distance
_geom_bond_site_symmetry_2
_geom_bond_publ_flag
Pt01 C1 2.013(4) . ?
Pt01 C21 2.023(4) . ?
Pt01 C52 2.053(4) . ?
Pt01 N1 2.116(3) . ?
Pt01 N2 2.140(3) . ?
Pt01 I1 2.7460(3) . ?
I1 C41 2.090(4) . ?
C1 C2 1.397(5) . ?
C1 C6 1.409(5) . ?
N1 C31 1.347(5) . ?
N1 C27 1.355(5) . ?
C2 C3 1.399(6) . ?
C2 H2 0.9500 . ?
N2 C11 1.344(5) . ?
N2 C7 1.364(5) . ?
C3 C4 1.394(6) . ?
C3 C12 1.503(5) . ?
C4 C5 1.382(6) . ?
C4 H4 0.9500 . ?
C5 C6 1.396(6) . ?
C5 H5 0.9500 . ?
C6 C7 1.463(5) . ?
C7 C8 1.394(5) . ?
C8 C9 1.388(6) . ?
C8 H8 0.9500 . ?
C9 C10 1.375(6) . ?
C9 H9 0.9500 . ?
C10 C11 1.378(6) . ?
C10 H10 0.9500 . ?
C11 H11 0.9500 . ?
C12 H12A 0.9800 . ?
C12 H12B 0.9800 . ?
C12 H12C 0.9800 . ?
C21 C22 1.393(5) . ?
C21 C26 1.405(6) . ?
C22 C23 1.396(6) . ?
C22 H22 0.9500 . ?
C23 C24 1.405(7) . ?
C23 C32 1.510(6) . ?
C24 C25 1.381(6) . ?
C24 H24 0.9500 . ?
C25 C26 1.394(6) . ?
C25 H25 0.9500 . ?
C26 C27 1.470(6) . ?
C27 C28 1.397(6) . ?
C28 C29 1.381(6) . ?
C28 H28 0.9500 . ?
C29 C30 1.387(6) . ?
C29 H29 0.9500 . ?
C30 C31 1.369(6) . ?
C30 H30 0.9500 . ?
C31 H31 0.9500 . ?
C32 H32A 0.9800 . ?
C32 H32B 0.9800 . ?
C32 H32C 0.9800 . ?
C41 C42 1.380(6) . ?
C41 C46 1.397(6) . ?
C42 C43 1.378(6) . ?
C42 H42 0.9500 . ?
C43 F2 1.357(6) . ?
C43 C44 1.369(7) . ?
F1 C50 1.361(6) . ?
C44 C45 1.380(7) . ?
C44 H44 0.9500 . ?
C45 C46 1.398(6) . ?
C45 H45 0.9500 . ?
C46 C47 1.491(7) . ?
C47 C48 1.411(6) . ?
C47 C52 1.415(6) . ?
C48 C49 1.373(7) . ?
C48 H48 0.9500 . ?
C49 C50 1.369(7) . ?
C49 H49 0.9500 . ?
C50 C51 1.385(6) . ?
C51 C52 1.399(6) . ?
C51 H51 0.9500 . ?
C81 C82 1.517(9) . ?
C81 H81A 0.9800 . ?
C81 H81B 0.9800 . ?
C81 H81C 0.9800 . ?
C82 O83 1.548(9) . ?
C82 H82A 0.9900 . ?
C82 H82B 0.9900 . ?
O83 C84 1.543(9) . ?
C84 C85 1.557(8) . ?
C84 H84A 0.9900 . ?
C84 H84B 0.9900 . ?
C85 H85A 0.9800 . ?
C85 H85B 0.9800 . ?
C85 H85C 0.9800 . ?
C91 F93 1.327(5) . ?
C91 F94 1.340(5) . ?
C91 F92 1.340(5) . ?
C91 S95 1.816(4) . ?
S95 O98 1.435(3) . ?
S95 O97 1.436(3) . ?
S95 O96 1.443(3) . ?

loop_
_geom_hbond_atom_site_label_D
_geom_hbond_atom_site_label_H
_geom_hbond_atom_site_label_A
_geom_hbond_distance_DH
_geom_hbond_distance_HA
_geom_hbond_distance_DA
_geom_hbond_angle_DHA
_geom_hbond_site_symmetry_A
_geom_hbond_publ_flag
C8 H8 O96 0.95 2.34 3.291(5) 177.2 3_566 yes
C28 H28 O98 0.95 2.31 3.256(5) 176.1 4_575 yes
C44 H44 F92 0.95 2.48 3.278(5) 141.7 3_666 yes
